data_2002649
loop_
_publ_author_name
'Moehr, S'
'Mueller-Buschbaum, Hk'

_publ_section_title
;
Ueber ein gemischtvalentes Oxoniobat mit planaren Polygonen um Niob und
Barium: Ba Nb2+ (Nb4+)2 O6
;
_journal_name_full
;
Zeitschrift fuer Naturforschung, Teil B. Anorganische Chemie,
Organische Chemie (42,1987-)
;
_journal_page_first 915
_journal_page_last 918
_journal_volume 49
_journal_year 1994
_chemical_formula_structural 'Ba (Nb3 O6)'
_chemical_formula_sum 'Ba Nb3 O6'
_chemical_name_systematic 'Barium niobium(II) diniobium(IV) hexaoxide'
_space_group_IT_number 160
_symmetry_cell_setting trigonal
_symmetry_space_group_name_Hall 'R 3 -2"'
_symmetry_space_group_name_H-M 'R 3 m :H'
_cell_angle_alpha 90
_cell_angle_beta 90
_cell_angle_gamma 120
_cell_formula_units_Z 3
_cell_length_a 11.4333(6)
_cell_length_b 11.4333(6)
_cell_length_c 3.4949(9)
_cell_volume 395.6
_refine_ls_R_factor_all 0.055
_cod_original_sg_symbol_H-M 'R 3 m H'
_cod_database_code 2002649

loop_
_symmetry_equiv_pos_as_xyz
x,y,z
-y,x-y,z
y-x,-x,z
-y,-x,z
x,x-y,z
y-x,y,z
1/3+x,2/3+y,2/3+z
2/3+x,1/3+y,1/3+z
1/3-y,2/3+x-y,2/3+z
2/3-y,1/3+x-y,1/3+z
1/3-x+y,2/3-x,2/3+z
2/3-x+y,1/3-x,1/3+z
1/3-y,2/3-x,2/3+z
2/3-y,1/3-x,1/3+z
1/3+x,2/3+x-y,2/3+z
2/3+x,1/3+x-y,1/3+z
1/3-x+y,2/3+y,2/3+z
2/3-x+y,1/3+y,1/3+z

loop_
_atom_site_label
_atom_site_type_symbol
_atom_site_symmetry_multiplicity
_atom_site_Wyckoff_symbol
_atom_site_fract_x
_atom_site_fract_y
_atom_site_fract_z
_atom_site_occupancy
_atom_site_attached_hydrogens
_atom_site_calc_flag
Ba1 Ba2+ 3 a 0. 0. 0.7871(9) 1. 0 d
Nb1 Nb3+ 9 b 0.1632(1) 0.3265(1) 0.1230(8) 1. 0 d
O1 O2- 18 c 0.2486(3) 0.2363(2) 0.7749(13) 1. 0 d

loop_
_atom_type_symbol
_atom_type_oxidation_number
Ba2+ 2.000
Nb3+ 3.333
O2- -2.000
